data_7205968
loop_
_publ_author_name
'Wu, Chia-Jun'
'Sie, Ming-Jhe'
'Hsiao, Hui-Lin'
'Chen, Jhy-Der'

_publ_section_title
;
 Diverse Ag(i) complexes constructed from
 methyl-4-(5-halopyrimidin-2-ylcarbamoyl)benzoate ligands: roles of the
 halogen atom and anion
;
_journal_issue 12
_journal_name_full CrystEngComm
_journal_page_first 4121
_journal_paper_doi 10.1039/c1ce05102d
_journal_volume 13
_journal_year 2011
_chemical_formula_sum 'C52 H40 Ag2 F12 I4 N12 O12 P2'
_chemical_formula_weight 2038.24
_chemical_name_systematic
;
?
;
_space_group_IT_number 2
_symmetry_cell_setting triclinic
_symmetry_space_group_name_Hall '-P 1'
_symmetry_space_group_name_H-M 'P -1'
_atom_sites_solution_hydrogens geom
_atom_sites_solution_primary direct
_atom_sites_solution_secondary difmap
_audit_creation_method SHELXL-97
_cell_angle_alpha 73.417(13)
_cell_angle_beta 77.433(14)
_cell_angle_gamma 72.924(13)
_cell_formula_units_Z 1
_cell_length_a 11.6037(19)
_cell_length_b 11.6541(16)
_cell_length_c 13.053(3)
_cell_measurement_reflns_used 27
_cell_measurement_temperature 293(2)
_cell_measurement_theta_max 12.48
_cell_measurement_theta_min 4.58
_cell_volume 1599.8(5)
_computing_cell_refinement 'Bruker XSCANS'
_computing_data_collection 'Bruker XSCANS'
_computing_data_reduction 'Bruker SHELXTL'
_computing_molecular_graphics 'Bruker SHELXTL'
_computing_publication_material 'Bruker SHELXTL'
_computing_structure_refinement 'SHELXL-97 (Sheldrick, 2008)'
_computing_structure_solution 'SHELXS-97 (Sheldrick, 2008)'
_diffrn_ambient_temperature 293(2)
_diffrn_measured_fraction_theta_full 0.990
_diffrn_measured_fraction_theta_max 0.990
_diffrn_measurement_device_type 'Bruker P4'
_diffrn_measurement_method '\w scans'
_diffrn_radiation_monochromator graphite
_diffrn_radiation_source 'fine-focus sealed tube'
_diffrn_radiation_type MoK\a
_diffrn_radiation_wavelength 0.71073
_diffrn_reflns_av_R_equivalents 0.0214
_diffrn_reflns_av_sigmaI/netI 0.0180
_diffrn_reflns_limit_h_max 1
_diffrn_reflns_limit_h_min -13
_diffrn_reflns_limit_k_max 13
_diffrn_reflns_limit_k_min -13
_diffrn_reflns_limit_l_max 15
_diffrn_reflns_limit_l_min -15
_diffrn_reflns_number 6470
_diffrn_reflns_theta_full 25.00
_diffrn_reflns_theta_max 25.00
_diffrn_reflns_theta_min 1.86
_exptl_absorpt_coefficient_mu 2.696
_exptl_absorpt_correction_T_max 1.0000
_exptl_absorpt_correction_T_min 0.7300
_exptl_absorpt_correction_type empirical
_exptl_crystal_colour colorless
_exptl_crystal_density_diffrn 2.116
_exptl_crystal_density_method 'not measured'
_exptl_crystal_description block
_exptl_crystal_F_000 976
_exptl_crystal_size_max 0.7
_exptl_crystal_size_mid 0.6
_exptl_crystal_size_min 0.5
_refine_diff_density_max 1.330
_refine_diff_density_min -1.015
_refine_diff_density_rms 0.143
_refine_ls_extinction_coef 0.0082(5)
_refine_ls_extinction_expression Fc^*^=kFc[1+0.001xFc^2^\l^3^/sin(2\q)]^-1/4^
_refine_ls_extinction_method SHELXL
_refine_ls_goodness_of_fit_ref 1.035
_refine_ls_hydrogen_treatment constr
_refine_ls_matrix_type full
_refine_ls_number_parameters 434
_refine_ls_number_reflns 5583
_refine_ls_number_restraints 0
_refine_ls_restrained_S_all 1.035
_refine_ls_R_factor_all 0.0542
_refine_ls_R_factor_gt 0.0507
_refine_ls_shift/su_max 0.001
_refine_ls_shift/su_mean 0.000
_refine_ls_structure_factor_coef Fsqd
_refine_ls_weighting_details 'calc w=1/[\s^2^(Fo^2^)+(0.0797P)^2^+6.6592P] where P=(Fo^2^+2Fc^2^)/3'
_refine_ls_weighting_scheme calc
_refine_ls_wR_factor_gt 0.1381
_refine_ls_wR_factor_ref 0.1425
_reflns_number_gt 5099
_reflns_number_total 5583
_reflns_threshold_expression >2sigma(I)
_cod_data_source_file c1ce05102d.txt
_cod_data_source_block 7
_cod_depositor_comments
;
The following automatic conversions were performed:
'_symmetry_cell_setting' value 'Triclinic' changed to 'triclinic'
according to '/home/saulius/struct/CIF-dictionaries/cif_core.dic'
dictionary named 'cif_core.dic' version 2.4.1 from 2010-06-29.

Automatic conversion script
Id: cif_fix_enum 1555 2011-01-17 13:19:09Z saulius 
;
_cod_original_sg_symbol_H-M P-1
_cod_database_code 7205968

loop_
_symmetry_equiv_pos_as_xyz
'x, y, z'
'-x, -y, -z'

loop_
_atom_site_label
_atom_site_type_symbol
_atom_site_fract_x
_atom_site_fract_y
_atom_site_fract_z
_atom_site_U_iso_or_equiv
_atom_site_adp_type
_atom_site_occupancy
_atom_site_symmetry_multiplicity
_atom_site_calc_flag
_atom_site_refinement_flags
_atom_site_disorder_assembly
_atom_site_disorder_group
Ag Ag 0.66225(4) -0.01783(4) 0.64114(3) 0.04820(12) Uani 1 1 d . . .
I1 I 0.15721(3) 0.07419(4) 0.53453(3) 0.05403(12) Uani 1 1 d . . .
I2 I 0.95311(5) 0.13394(5) 0.88127(5) 0.08668(17) Uani 1 1 d . . .
O1 O 0.6497(4) -0.0783(4) 0.8320(3) 0.0588(11) Uani 1 1 d . . .
O2 O 0.6597(4) -0.3955(5) 1.3992(3) 0.0621(11) Uani 1 1 d . . .
O3 O 0.8326(4) -0.3344(4) 1.3353(3) 0.0607(11) Uani 1 1 d . . .
O4 O 0.5559(4) 0.1746(4) 0.5242(3) 0.0558(10) Uani 1 1 d . . .
O5 O 0.3944(5) 0.6293(4) 0.0322(4) 0.0723(13) Uani 1 1 d . . .
O6 O 0.2726(4) 0.5023(5) 0.0813(4) 0.0687(12) Uani 1 1 d . . .
N1 N 0.4611(4) -0.0419(4) 0.7098(3) 0.0450(10) Uani 1 1 d . . .
N2 N 0.3071(5) -0.1339(6) 0.8259(4) 0.0624(14) Uani 1 1 d . . .
N3 N 0.4833(4) -0.1592(4) 0.8882(3) 0.0469(10) Uani 1 1 d . . .
H3A H 0.4548 -0.2126 0.9403 0.056 Uiso 1 1 calc R . .
N4 N 0.7347(4) 0.1580(4) 0.6472(4) 0.0482(11) Uani 1 1 d . . .
N5 N 0.7620(5) 0.3587(4) 0.6165(4) 0.0529(12) Uani 1 1 d . . .
N6 N 0.6519(4) 0.3245(4) 0.5089(3) 0.0443(10) Uani 1 1 d . . .
H6 H 0.6562 0.3975 0.4720 0.053 Uiso 1 1 calc R . .
C1 C 0.3837(5) 0.0087(5) 0.6356(4) 0.0467(12) Uani 1 1 d . . .
H1 H 0.4095 0.0581 0.5698 0.056 Uiso 1 1 calc R . .
C2 C 0.2706(5) -0.0096(5) 0.6530(4) 0.0466(12) Uani 1 1 d . . .
C3 C 0.2352(6) -0.0859(6) 0.7506(5) 0.0624(16) Uani 1 1 d . . .
H3B H 0.1595 -0.1037 0.7631 0.075 Uiso 1 1 calc R . .
C4 C 0.4165(5) -0.1081(5) 0.8015(4) 0.0435(12) Uani 1 1 d . . .
C5 C 0.5864(5) -0.1364(5) 0.9020(4) 0.0439(12) Uani 1 1 d . . .
C6 C 0.6202(5) -0.1883(5) 1.0136(4) 0.0437(12) Uani 1 1 d . . .
C7 C 0.5322(5) -0.1897(6) 1.1057(4) 0.0507(13) Uani 1 1 d . . .
H7 H 0.4499 -0.1602 1.0988 0.061 Uiso 1 1 calc R . .
C8 C 0.5679(5) -0.2352(6) 1.2073(5) 0.0529(14) Uani 1 1 d . . .
H8 H 0.5099 -0.2339 1.2689 0.064 Uiso 1 1 calc R . .
C9 C 0.6906(5) -0.2828(5) 1.2165(4) 0.0433(11) Uani 1 1 d . . .
C10 C 0.7772(5) -0.2815(6) 1.1253(5) 0.0568(15) Uani 1 1 d . . .
H10 H 0.8593 -0.3131 1.1324 0.068 Uiso 1 1 calc R . .
C11 C 0.7434(5) -0.2340(6) 1.0237(5) 0.0567(15) Uani 1 1 d . . .
H11 H 0.8022 -0.2324 0.9625 0.068 Uiso 1 1 calc R . .
C12 C 0.7243(6) -0.3433(5) 1.3275(4) 0.0482(13) Uani 1 1 d . . .
C13 C 0.8788(7) -0.4030(7) 1.4354(5) 0.0673(18) Uani 1 1 d . . .
H13A H 0.9576 -0.3906 1.4332 0.101 Uiso 1 1 calc R . .
H13B H 0.8856 -0.4894 1.4447 0.101 Uiso 1 1 calc R . .
H13C H 0.8240 -0.3747 1.4947 0.101 Uiso 1 1 calc R . .
C14 C 0.8020(5) 0.1207(5) 0.7268(5) 0.0537(14) Uani 1 1 d . . .
H14 H 0.8166 0.0382 0.7643 0.064 Uiso 1 1 calc R . .
C15 C 0.8501(5) 0.1979(6) 0.7552(4) 0.0509(13) Uani 1 1 d . . .
C16 C 0.8284(6) 0.3190(6) 0.6970(5) 0.0545(14) Uani 1 1 d . . .
H16 H 0.8606 0.3742 0.7142 0.065 Uiso 1 1 calc R . .
C17 C 0.7192(5) 0.2760(5) 0.5948(4) 0.0430(12) Uani 1 1 d . . .
C18 C 0.5801(5) 0.2724(5) 0.4753(4) 0.0411(11) Uani 1 1 d . . .
C19 C 0.5269(5) 0.3442(5) 0.3745(4) 0.0405(11) Uani 1 1 d . . .
C20 C 0.5815(5) 0.4269(5) 0.2933(4) 0.0467(12) Uani 1 1 d . . .
H20 H 0.6540 0.4409 0.3000 0.056 Uiso 1 1 calc R . .
C21 C 0.5259(5) 0.4876(5) 0.2027(5) 0.0507(13) Uani 1 1 d . . .
H21 H 0.5617 0.5434 0.1484 0.061 Uiso 1 1 calc R . .
C22 C 0.4190(5) 0.4679(5) 0.1904(4) 0.0415(11) Uani 1 1 d . . .
C23 C 0.3673(5) 0.3823(5) 0.2693(5) 0.0473(12) Uani 1 1 d . . .
H23 H 0.2964 0.3662 0.2610 0.057 Uiso 1 1 calc R . .
C24 C 0.4215(5) 0.3210(5) 0.3604(4) 0.0439(12) Uani 1 1 d . . .
H24 H 0.3869 0.2631 0.4133 0.053 Uiso 1 1 calc R . .
C25 C 0.3629(5) 0.5422(5) 0.0928(5) 0.0499(13) Uani 1 1 d . . .
C26 C 0.2031(7) 0.5706(8) -0.0065(6) 0.073(2) Uani 1 1 d . . .
H26A H 0.1407 0.5310 -0.0048 0.109 Uiso 1 1 calc R . .
H26B H 0.2564 0.5725 -0.0742 0.109 Uiso 1 1 calc R . .
H26C H 0.1663 0.6535 0.0013 0.109 Uiso 1 1 calc R . .
P P 0.00477(18) 0.6970(2) 0.72778(16) 0.0716(5) Uani 1 1 d . . .
F1 F 0.0188(9) 0.7244(11) 0.8300(7) 0.215(5) Uani 1 1 d . . .
F2 F 0.1101(9) 0.5847(9) 0.7352(9) 0.201(4) Uani 1 1 d . . .
F3 F -0.0063(12) 0.6831(10) 0.6215(8) 0.279(6) Uani 1 1 d . . .
F4 F -0.076(2) 0.636(3) 0.783(3) 0.523(18) Uani 1 1 d . . .
F5 F -0.0867(14) 0.8106(13) 0.7120(10) 0.403(8) Uani 1 1 d . . .
F6 F 0.087(2) 0.7664(17) 0.6642(17) 0.441(13) Uani 1 1 d . . .

loop_
_atom_site_aniso_label
_atom_site_aniso_U_11
_atom_site_aniso_U_22
_atom_site_aniso_U_33
_atom_site_aniso_U_23
_atom_site_aniso_U_13
_atom_site_aniso_U_12
Ag 0.0529(2) 0.0517(2) 0.0394(2) 0.00388(17) -0.01601(17) -0.01953(18)
I1 0.0469(2) 0.0639(2) 0.0477(2) -0.00284(17) -0.02173(16) -0.00758(17)
I2 0.1080(4) 0.0830(3) 0.0832(3) -0.0024(2) -0.0669(3) -0.0233(3)
O1 0.063(2) 0.078(3) 0.0375(19) 0.0127(18) -0.0211(17) -0.035(2)
O2 0.062(2) 0.082(3) 0.037(2) -0.001(2) -0.0119(18) -0.020(2)
O3 0.074(3) 0.065(2) 0.050(2) 0.0063(18) -0.035(2) -0.027(2)
O4 0.060(2) 0.045(2) 0.062(2) 0.0145(18) -0.0315(19) -0.0221(17)
O5 0.091(3) 0.068(3) 0.061(3) 0.023(2) -0.039(2) -0.040(2)
O6 0.075(3) 0.081(3) 0.059(2) 0.012(2) -0.041(2) -0.036(2)
N1 0.048(2) 0.048(2) 0.039(2) 0.0049(18) -0.0178(18) -0.0190(19)
N2 0.056(3) 0.085(4) 0.046(3) 0.010(2) -0.018(2) -0.034(3)
N3 0.055(2) 0.051(2) 0.036(2) 0.0070(18) -0.0192(19) -0.022(2)
N4 0.048(2) 0.045(2) 0.053(3) 0.001(2) -0.022(2) -0.0150(19)
N5 0.066(3) 0.050(3) 0.048(2) 0.000(2) -0.023(2) -0.023(2)
N6 0.053(2) 0.042(2) 0.040(2) 0.0044(17) -0.0175(19) -0.0203(19)
C1 0.051(3) 0.049(3) 0.038(3) 0.006(2) -0.017(2) -0.019(2)
C2 0.055(3) 0.049(3) 0.038(3) -0.001(2) -0.021(2) -0.013(2)
C3 0.059(3) 0.076(4) 0.055(3) 0.009(3) -0.023(3) -0.034(3)
C4 0.050(3) 0.040(3) 0.041(3) 0.002(2) -0.016(2) -0.015(2)
C5 0.052(3) 0.041(3) 0.033(2) 0.003(2) -0.017(2) -0.008(2)
C6 0.052(3) 0.041(3) 0.038(3) 0.000(2) -0.018(2) -0.013(2)
C7 0.049(3) 0.058(3) 0.041(3) -0.010(2) -0.011(2) -0.006(3)
C8 0.048(3) 0.066(4) 0.039(3) -0.010(3) -0.008(2) -0.007(3)
C9 0.052(3) 0.048(3) 0.033(2) -0.004(2) -0.016(2) -0.016(2)
C10 0.047(3) 0.069(4) 0.051(3) -0.001(3) -0.020(3) -0.012(3)
C11 0.045(3) 0.079(4) 0.039(3) -0.002(3) -0.011(2) -0.013(3)
C12 0.063(3) 0.045(3) 0.040(3) -0.008(2) -0.020(2) -0.011(2)
C13 0.082(4) 0.070(4) 0.052(3) 0.006(3) -0.040(3) -0.019(3)
C14 0.055(3) 0.049(3) 0.056(3) 0.005(2) -0.027(3) -0.015(3)
C15 0.050(3) 0.065(3) 0.040(3) -0.005(2) -0.020(2) -0.015(3)
C16 0.066(3) 0.062(3) 0.047(3) -0.008(3) -0.021(3) -0.028(3)
C17 0.036(2) 0.045(3) 0.043(3) 0.000(2) -0.010(2) -0.012(2)
C18 0.043(2) 0.040(3) 0.037(2) 0.001(2) -0.013(2) -0.011(2)
C19 0.042(2) 0.041(2) 0.037(2) 0.002(2) -0.012(2) -0.013(2)
C20 0.044(3) 0.057(3) 0.040(3) 0.003(2) -0.013(2) -0.023(2)
C21 0.056(3) 0.050(3) 0.046(3) 0.006(2) -0.014(2) -0.024(2)
C22 0.044(3) 0.044(3) 0.038(2) -0.005(2) -0.010(2) -0.014(2)
C23 0.049(3) 0.047(3) 0.050(3) -0.002(2) -0.019(2) -0.018(2)
C24 0.043(3) 0.045(3) 0.043(3) 0.002(2) -0.011(2) -0.020(2)
C25 0.050(3) 0.052(3) 0.047(3) -0.003(2) -0.012(2) -0.016(2)
C26 0.067(4) 0.086(5) 0.063(4) 0.001(3) -0.040(3) -0.014(4)
P 0.0610(10) 0.0847(12) 0.0622(10) -0.0098(9) -0.0298(8) 0.0002(9)
F1 0.203(8) 0.305(12) 0.127(5) -0.093(7) -0.096(6) 0.046(8)
F2 0.183(8) 0.175(8) 0.215(9) -0.060(7) -0.106(7) 0.066(6)
F3 0.365(12) 0.262(9) 0.191(6) -0.155(6) -0.200(7) 0.164(9)
F4 0.39(2) 0.66(4) 0.60(4) -0.17(3) 0.16(3) -0.40(2)
F5 0.448(13) 0.393(13) 0.264(10) -0.225(9) -0.257(9) 0.342(11)
F6 0.67(3) 0.328(17) 0.35(2) -0.113(15) 0.22(2) -0.354(19)

loop_
_atom_type_symbol
_atom_type_description
_atom_type_scat_dispersion_real
_atom_type_scat_dispersion_imag
_atom_type_scat_source
C C 0.0033 0.0016 'International Tables Vol C Tables 4.2.6.8 and 6.1.1.4'
H H 0.0000 0.0000 'International Tables Vol C Tables 4.2.6.8 and 6.1.1.4'
N N 0.0061 0.0033 'International Tables Vol C Tables 4.2.6.8 and 6.1.1.4'
O O 0.0106 0.0060 'International Tables Vol C Tables 4.2.6.8 and 6.1.1.4'
F F 0.0171 0.0103 'International Tables Vol C Tables 4.2.6.8 and 6.1.1.4'
P P 0.1023 0.0942 'International Tables Vol C Tables 4.2.6.8 and 6.1.1.4'
Ag Ag -0.8971 1.1015 'International Tables Vol C Tables 4.2.6.8 and 6.1.1.4'
I I -0.4742 1.8119 'International Tables Vol C Tables 4.2.6.8 and 6.1.1.4'

loop_
_geom_angle_atom_site_label_1
_geom_angle_atom_site_label_2
_geom_angle_atom_site_label_3
_geom_angle
_geom_angle_site_symmetry_1
_geom_angle_site_symmetry_3
_geom_angle_publ_flag
O1 Ag N1 73.61(14) . . ?
O1 Ag N4 87.40(16) . . ?
N1 Ag N4 124.31(16) . . ?
O1 Ag O4 129.87(16) . . ?
N1 Ag O4 83.38(14) . . ?
N4 Ag O4 69.74(14) . . ?
O1 Ag I1 135.04(11) . 2_656 ?
N1 Ag I1 136.52(12) . 2_656 ?
N4 Ag I1 93.35(12) . 2_656 ?
O4 Ag I1 91.66(11) . 2_656 ?
C2 I1 Ag 95.87(16) . 2_656 ?
C5 O1 Ag 132.5(4) . . ?
C12 O3 C13 115.9(5) . . ?
C18 O4 Ag 135.0(4) . . ?
C25 O6 C26 118.8(5) . . ?
C4 N1 C1 114.7(5) . . ?
C4 N1 Ag 131.3(3) . . ?
C1 N1 Ag 113.3(3) . . ?
C3 N2 C4 116.6(5) . . ?
C5 N3 C4 129.3(4) . . ?
C5 N3 H3A 115.3 . . ?
C4 N3 H3A 115.3 . . ?
C17 N4 C14 116.0(5) . . ?
C17 N4 Ag 135.9(4) . . ?
C14 N4 Ag 108.0(4) . . ?
C17 N5 C16 116.8(5) . . ?
C18 N6 C17 129.1(4) . . ?
C18 N6 H6 115.4 . . ?
C17 N6 H6 115.4 . . ?
C2 C1 N1 122.7(5) . . ?
C2 C1 H1 118.6 . . ?
N1 C1 H1 118.6 . . ?
C1 C2 C3 117.6(5) . . ?
C1 C2 I1 119.9(4) . . ?
C3 C2 I1 122.4(4) . . ?
N2 C3 C2 121.1(6) . . ?
N2 C3 H3B 119.4 . . ?
C2 C3 H3B 119.4 . . ?
N1 C4 N2 127.1(5) . . ?
N1 C4 N3 121.0(5) . . ?
N2 C4 N3 111.9(4) . . ?
O1 C5 N3 124.9(5) . . ?
O1 C5 C6 120.0(5) . . ?
N3 C5 C6 115.1(4) . . ?
C11 C6 C7 120.2(5) . . ?
C11 C6 C5 118.0(5) . . ?
C7 C6 C5 121.8(5) . . ?
C8 C7 C6 119.8(5) . . ?
C8 C7 H7 120.1 . . ?
C6 C7 H7 120.1 . . ?
C7 C8 C9 119.5(5) . . ?
C7 C8 H8 120.2 . . ?
C9 C8 H8 120.2 . . ?
C10 C9 C8 120.4(5) . . ?
C10 C9 C12 121.7(5) . . ?
C8 C9 C12 117.8(5) . . ?
C11 C10 C9 120.8(5) . . ?
C11 C10 H10 119.6 . . ?
C9 C10 H10 119.6 . . ?
C10 C11 C6 119.2(5) . . ?
C10 C11 H11 120.4 . . ?
C6 C11 H11 120.4 . . ?
O2 C12 O3 124.9(5) . . ?
O2 C12 C9 122.9(5) . . ?
O3 C12 C9 112.2(5) . . ?
O3 C13 H13A 109.5 . . ?
O3 C13 H13B 109.5 . . ?
H13A C13 H13B 109.5 . . ?
O3 C13 H13C 109.5 . . ?
H13A C13 H13C 109.5 . . ?
H13B C13 H13C 109.5 . . ?
N4 C14 C15 122.7(5) . . ?
N4 C14 H14 118.7 . . ?
C15 C14 H14 118.7 . . ?
C14 C15 C16 117.2(5) . . ?
C14 C15 I2 120.8(4) . . ?
C16 C15 I2 122.0(4) . . ?
N5 C16 C15 121.3(6) . . ?
N5 C16 H16 119.3 . . ?
C15 C16 H16 119.3 . . ?
N5 C17 N4 125.9(5) . . ?
N5 C17 N6 113.3(5) . . ?
N4 C17 N6 120.8(5) . . ?
O4 C18 N6 123.5(5) . . ?
O4 C18 C19 120.0(5) . . ?
N6 C18 C19 116.5(4) . . ?
C24 C19 C20 119.5(5) . . ?
C24 C19 C18 117.3(4) . . ?
C20 C19 C18 123.2(5) . . ?
C21 C20 C19 118.7(5) . . ?
C21 C20 H20 120.6 . . ?
C19 C20 H20 120.6 . . ?
C22 C21 C20 121.8(5) . . ?
C22 C21 H21 119.1 . . ?
C20 C21 H21 119.1 . . ?
C21 C22 C23 119.3(5) . . ?
C21 C22 C25 117.9(5) . . ?
C23 C22 C25 122.8(5) . . ?
C24 C23 C22 119.6(5) . . ?
C24 C23 H23 120.2 . . ?
C22 C23 H23 120.2 . . ?
C23 C24 C19 121.0(5) . . ?
C23 C24 H24 119.5 . . ?
C19 C24 H24 119.5 . . ?
O5 C25 O6 123.6(6) . . ?
O5 C25 C22 124.2(6) . . ?
O6 C25 C22 112.2(5) . . ?
O6 C26 H26A 109.5 . . ?
O6 C26 H26B 109.5 . . ?
H26A C26 H26B 109.5 . . ?
O6 C26 H26C 109.5 . . ?
H26A C26 H26C 109.5 . . ?
H26B C26 H26C 109.5 . . ?
F4 P F6 176.7(19) . . ?
F4 P F5 91.4(14) . . ?
F6 P F5 86.0(12) . . ?
F4 P F3 95.6(16) . . ?
F6 P F3 82.3(11) . . ?
F5 P F3 89.5(6) . . ?
F4 P F2 94.7(14) . . ?
F6 P F2 87.9(11) . . ?
F5 P F2 173.8(9) . . ?
F3 P F2 88.6(5) . . ?
F4 P F1 89.5(15) . . ?
F6 P F1 92.4(11) . . ?
F5 P F1 87.1(6) . . ?
F3 P F1 173.9(8) . . ?
F2 P F1 94.3(6) . . ?

loop_
_geom_bond_atom_site_label_1
_geom_bond_atom_site_label_2
_geom_bond_distance
_geom_bond_site_symmetry_2
_geom_bond_publ_flag
Ag O1 2.371(4) . ?
Ag N1 2.379(4) . ?
Ag N4 2.459(5) . ?
Ag O4 2.474(4) . ?
Ag I1 2.8353(8) 2_656 ?
I1 C2 2.085(5) . ?
I1 Ag 2.8354(8) 2_656 ?
I2 C15 2.079(5) . ?
O1 C5 1.217(7) . ?
O2 C12 1.202(7) . ?
O3 C12 1.319(7) . ?
O3 C13 1.445(7) . ?
O4 C18 1.216(6) . ?
O5 C25 1.194(7) . ?
O6 C25 1.315(7) . ?
O6 C26 1.449(7) . ?
N1 C4 1.317(7) . ?
N1 C1 1.355(7) . ?
N2 C3 1.321(8) . ?
N2 C4 1.340(7) . ?
N3 C5 1.357(7) . ?
N3 C4 1.401(7) . ?
N3 H3A 0.8600 . ?
N4 C17 1.327(7) . ?
N4 C14 1.331(7) . ?
N5 C17 1.325(8) . ?
N5 C16 1.333(8) . ?
N6 C18 1.366(7) . ?
N6 C17 1.395(7) . ?
N6 H6 0.8600 . ?
C1 C2 1.351(8) . ?
C1 H1 0.9300 . ?
C2 C3 1.386(8) . ?
C3 H3B 0.9300 . ?
C5 C6 1.499(7) . ?
C6 C11 1.392(8) . ?
C6 C7 1.397(8) . ?
C7 C8 1.386(8) . ?
C7 H7 0.9300 . ?
C8 C9 1.386(8) . ?
C8 H8 0.9300 . ?
C9 C10 1.381(8) . ?
C9 C12 1.499(7) . ?
C10 C11 1.378(8) . ?
C10 H10 0.9300 . ?
C11 H11 0.9300 . ?
C13 H13A 0.9600 . ?
C13 H13B 0.9600 . ?
C13 H13C 0.9600 . ?
C14 C15 1.355(9) . ?
C14 H14 0.9300 . ?
C15 C16 1.376(9) . ?
C16 H16 0.9300 . ?
C18 C19 1.495(7) . ?
C19 C24 1.387(7) . ?
C19 C20 1.392(7) . ?
C20 C21 1.379(8) . ?
C20 H20 0.9300 . ?
C21 C22 1.376(8) . ?
C21 H21 0.9300 . ?
C22 C23 1.383(7) . ?
C22 C25 1.482(8) . ?
C23 C24 1.377(8) . ?
C23 H23 0.9300 . ?
C24 H24 0.9300 . ?
C26 H26A 0.9600 . ?
C26 H26B 0.9600 . ?
C26 H26C 0.9600 . ?
P F4 1.305(17) . ?
P F6 1.403(15) . ?
P F5 1.426(9) . ?
P F3 1.479(8) . ?
P F2 1.502(8) . ?
P F1 1.509(8) . ?
